data_7004508
loop_
_publ_author_name
'Wang, Yan'
'Song, You'
'Pan, Zhao-Rui'
'Shen, Ying-Zhong'
'Hu, Zheng'
'Guo, Zi-Jian'
'Zheng, He-Gen'

_publ_section_title
;
 Unprecedented NaI--CuII--LnIII heterometallic coordination polymers
 based on 3,5-pyrazoledicarboxylate with both infinite cationic and
 anionic chains
;
_journal_issue 41
_journal_name_full 'Dalton Transactions'
_journal_page_first 5588
_journal_page_last 5592
_journal_paper_doi 10.1039/b808180h
_journal_year 2008
_chemical_formula_moiety '2(C10 H12 Cu La N4 O13), 2(H8 Na O4), 3(H2 O)'
_chemical_formula_sum 'C20 H46 Cu2 La2 N8 Na2 O37'
_chemical_formula_weight 1441.53
_chemical_name_systematic
;
?
;
_space_group_IT_number 15
_symmetry_cell_setting monoclinic
_symmetry_space_group_name_Hall '-C 2yc'
_symmetry_space_group_name_H-M 'C 1 2/c 1'
_atom_sites_solution_hydrogens geom
_atom_sites_solution_primary direct
_atom_sites_solution_secondary difmap
_audit_creation_method SHELXL-97
_audit_update_record
;
2008-06-30 # Formatted by publCIF
;
_cell_angle_alpha 90.00
_cell_angle_beta 92.440(10)
_cell_angle_gamma 90.00
_cell_formula_units_Z 4
_cell_length_a 24.569(5)
_cell_length_b 13.414(3)
_cell_length_c 13.795(3)
_cell_measurement_temperature 293(2)
_cell_volume 4542.3(17)
_computing_cell_refinement 'SAINT (Bruker, 2000)'
_computing_data_collection 'SMART (Bruker, 2000)'
_computing_data_reduction 'SAINT (Bruker, 2000)'
_computing_molecular_graphics SHELXTL
_computing_publication_material SHELXTL
_computing_structure_refinement 'SHELXL-97 (Sheldrick, 2008)'
_computing_structure_solution 'SHELXS-97 (Sheldrick, 2008)'
_diffrn_ambient_temperature 293(2)
_diffrn_measured_fraction_theta_full 0.994
_diffrn_measured_fraction_theta_max 0.994
_diffrn_radiation_monochromator graphite
_diffrn_radiation_source 'fine-focus sealed tube'
_diffrn_radiation_type MoK\a
_diffrn_radiation_wavelength 0.71073
_diffrn_reflns_av_R_equivalents 0.0365
_diffrn_reflns_av_sigmaI/netI 0.0483
_diffrn_reflns_limit_h_max 30
_diffrn_reflns_limit_h_min -31
_diffrn_reflns_limit_k_max 17
_diffrn_reflns_limit_k_min -14
_diffrn_reflns_limit_l_max 16
_diffrn_reflns_limit_l_min -17
_diffrn_reflns_number 12883
_diffrn_reflns_theta_full 27.00
_diffrn_reflns_theta_max 27.00
_diffrn_reflns_theta_min 1.73
_exptl_absorpt_coefficient_mu 2.907
_exptl_absorpt_correction_T_max 0.64
_exptl_absorpt_correction_T_min 0.40
_exptl_absorpt_correction_type multi-scan
_exptl_absorpt_process_details 'SADABS(Bruker, 2000)'
_exptl_crystal_colour purple
_exptl_crystal_density_diffrn 2.108
_exptl_crystal_density_method 'not measured'
_exptl_crystal_description block
_exptl_crystal_F_000 2848
_exptl_crystal_size_max 0.4
_exptl_crystal_size_mid 0.2
_exptl_crystal_size_min 0.15
_refine_diff_density_max 0.728
_refine_diff_density_min -0.652
_refine_diff_density_rms 0.111
_refine_ls_extinction_method none
_refine_ls_goodness_of_fit_ref 1.023
_refine_ls_hydrogen_treatment geom
_refine_ls_matrix_type full
_refine_ls_number_parameters 325
_refine_ls_number_reflns 4938
_refine_ls_number_restraints 0
_refine_ls_restrained_S_all 1.023
_refine_ls_R_factor_all 0.0431
_refine_ls_R_factor_gt 0.0345
_refine_ls_shift/su_max 0.001
_refine_ls_shift/su_mean 0.000
_refine_ls_structure_factor_coef Fsqd
_refine_ls_weighting_details 'calc w=1/[\s^2^(Fo^2^)+(0.0374P)^2^+0.0000P] where P=(Fo^2^+2Fc^2^)/3'
_refine_ls_weighting_scheme calc
_refine_ls_wR_factor_gt 0.0783
_refine_ls_wR_factor_ref 0.0816
_reflns_number_gt 4264
_reflns_number_total 4938
_reflns_threshold_expression >2sigma(I)
_cod_data_source_file b808180h.txt
_cod_data_source_block 51007bm
_cod_depositor_comments
;
The following automatic conversions were performed:
'_symmetry_cell_setting' value 'Monoclinic' changed to 'monoclinic'
according to '/home/saulius/struct/CIF-dictionaries/cif_core.dic'
dictionary named 'cif_core.dic' version 2.4.1 from 2010-06-29.

Automatic conversion script
Id: cif_fix_enum 1527 2010-12-29 10:47:43Z saulius 
;
_cod_original_sg_symbol_H-M 'C 2/c'
_cod_database_code 7004508

loop_
_symmetry_equiv_pos_as_xyz
'x, y, z'
'-x, y, -z+1/2'
'x+1/2, y+1/2, z'
'-x+1/2, y+1/2, -z+1/2'
'-x, -y, -z'
'x, -y, z-1/2'
'-x+1/2, -y+1/2, -z'
'x+1/2, -y+1/2, z-1/2'

loop_
_atom_site_label
_atom_site_type_symbol
_atom_site_fract_x
_atom_site_fract_y
_atom_site_fract_z
_atom_site_U_iso_or_equiv
_atom_site_adp_type
_atom_site_occupancy
_atom_site_symmetry_multiplicity
_atom_site_calc_flag
_atom_site_refinement_flags
_atom_site_disorder_assembly
_atom_site_disorder_group
Na1 Na 0.50712(7) 0.02127(15) 0.62437(14) 0.0435(5) Uani 1 1 d . . .
Cu1 Cu 0.213836(18) 0.63045(4) 0.56890(3) 0.02454(13) Uani 1 1 d . . .
La1 La 0.395211(8) 0.555417(17) 0.606788(16) 0.01980(8) Uani 1 1 d . . .
C1 C 0.18368(15) 0.5930(3) 0.3751(3) 0.0254(9) Uani 1 1 d . . .
C2 C 0.24340(15) 0.5874(3) 0.3825(3) 0.0222(8) Uani 1 1 d . . .
C3 C 0.28382(15) 0.5640(3) 0.3206(3) 0.0245(9) Uani 1 1 d . . .
H3 H 0.2801 0.5468 0.2553 0.029 Uiso 1 1 d R . .
C4 C 0.33118(15) 0.5719(3) 0.3776(3) 0.0212(8) Uani 1 1 d . . .
C5 C 0.38868(15) 0.5554(3) 0.3538(3) 0.0211(8) Uani 1 1 d . . .
N1 N 0.26611(12) 0.6072(3) 0.4711(2) 0.0229(7) Uani 1 1 d . . .
N2 N 0.32000(12) 0.5970(3) 0.4695(2) 0.0225(7) Uani 1 1 d . . .
O1 O 0.16112(10) 0.6187(2) 0.45483(19) 0.0258(6) Uani 1 1 d . . .
O2 O 0.15818(11) 0.5753(2) 0.2976(2) 0.0375(8) Uani 1 1 d . . .
O3 O 0.42280(11) 0.5520(2) 0.4260(2) 0.0278(7) Uani 1 1 d . . .
O4 O 0.40102(11) 0.5457(2) 0.2672(2) 0.0277(7) Uani 1 1 d . . .
C6 C 0.18067(16) 0.7026(3) 0.7452(3) 0.0264(9) Uani 1 1 d . . .
C7 C 0.24106(15) 0.6930(3) 0.7553(3) 0.0225(8) Uani 1 1 d . . .
C8 C 0.28143(15) 0.7130(3) 0.8265(3) 0.0247(9) Uani 1 1 d . . .
H8 H 0.2774 0.7380 0.8886 0.030 Uiso 1 1 d R . .
C9 C 0.32887(15) 0.6869(3) 0.7826(3) 0.0224(8) Uani 1 1 d . . .
C10 C 0.38757(15) 0.6914(3) 0.8147(3) 0.0243(9) Uani 1 1 d . . .
N3 N 0.26403(12) 0.6576(2) 0.6761(2) 0.0233(7) Uani 1 1 d . . .
N4 N 0.31826(12) 0.6530(2) 0.6914(2) 0.0226(7) Uani 1 1 d . . .
O5 O 0.16002(10) 0.6757(2) 0.6617(2) 0.0296(7) Uani 1 1 d . . .
O6 O 0.15335(11) 0.7345(2) 0.8115(2) 0.0345(7) Uani 1 1 d . . .
O7 O 0.42128(10) 0.6609(2) 0.7557(2) 0.0279(6) Uani 1 1 d . . .
O8 O 0.40107(11) 0.7246(2) 0.8971(2) 0.0335(7) Uani 1 1 d . . .
O9 O 0.20773(12) 0.4622(2) 0.6131(2) 0.0336(7) Uani 1 1 d . . .
H9A H 0.2107 0.4212 0.5586 0.040 Uiso 1 1 d R . .
H9B H 0.1735 0.4461 0.6342 0.040 Uiso 1 1 d R . .
O10 O 0.32086(12) 0.4195(2) 0.5918(2) 0.0350(7) Uani 1 1 d . . .
H10A H 0.3299 0.3526 0.5893 0.042 Uiso 1 1 d R . .
H10B H 0.2913 0.4407 0.5534 0.042 Uiso 1 1 d R . .
O11 O 0.43598(13) 0.3840(2) 0.5647(2) 0.0430(8) Uani 1 1 d . . .
H11A H 0.4713 0.3694 0.5937 0.052 Uiso 1 1 d R . .
H11B H 0.4148 0.3344 0.5954 0.052 Uiso 1 1 d R . .
O12 O 0.49601(11) 0.5676(2) 0.6280(2) 0.0341(7) Uani 1 1 d . . .
H12B H 0.5167 0.5230 0.5924 0.041 Uiso 1 1 d R . .
H12A H 0.5086 0.6321 0.6282 0.041 Uiso 1 1 d R . .
O13 O 0.41712(11) 0.7352(2) 0.5546(2) 0.0311(7) Uani 1 1 d . . .
H13A H 0.4326 0.7547 0.6169 0.037 Uiso 1 1 d R . .
H13B H 0.3869 0.7804 0.5565 0.037 Uiso 1 1 d R . .
O14 O 0.56629(12) -0.0031(3) 0.4968(2) 0.0434(8) Uani 1 1 d . . .
H14A H 0.5879 -0.0610 0.4851 0.052 Uiso 1 1 d R . .
H14B H 0.5928 0.0449 0.4781 0.052 Uiso 1 1 d R . .
O15 O 0.56614(13) 0.0419(3) 0.7664(3) 0.0500(9) Uani 1 1 d . . .
H15A H 0.5892 0.0992 0.7607 0.060 Uiso 1 1 d R . .
H15B H 0.5945 -0.0073 0.7680 0.060 Uiso 1 1 d R . .
O16 O 0.50333(12) -0.1597(2) 0.6490(2) 0.0441(8) Uani 1 1 d . A .
H16A H 0.5339 -0.1740 0.6911 0.053 Uiso 1 1 d R . .
H16B H 0.5176 -0.1903 0.5931 0.053 Uiso 1 1 d R . .
O17 O 0.5468(3) 0.1996(4) 0.6223(4) 0.0507(14) Uani 0.676(7) 1 d P A 1
H17A H 0.5573 0.2199 0.6859 0.061 Uiso 0.676(7) 1 d PR A 1
H17B H 0.5767 0.2134 0.5824 0.061 Uiso 0.676(7) 1 d PR A 1
O17' O 0.5111(5) 0.1985(9) 0.6013(9) 0.0507(14) Uani 0.324(7) 1 d P A 2
H17C H 0.5366 0.2134 0.5526 0.061 Uiso 0.324(7) 1 d PR A 2
H17D H 0.5228 0.2297 0.6613 0.061 Uiso 0.324(7) 1 d PR A 2
O18 O 0.14611(13) 0.6484(2) 0.9878(2) 0.0423(8) Uani 1 1 d . . .
H18A H 0.1316 0.6967 1.0311 0.051 Uiso 1 1 d R . .
H18B H 0.1550 0.6793 0.9278 0.051 Uiso 1 1 d R . .
O19 O 0.5000 0.3378(4) 0.7500 0.0640(15) Uani 1 2 d S . .
H19A H 0.4661 0.3719 0.7588 0.077 Uiso 0.50 1 d PR . .
H19B H 0.5358 0.3660 0.7416 0.077 Uiso 0.50 1 d PR . .

loop_
_atom_site_aniso_label
_atom_site_aniso_U_11
_atom_site_aniso_U_22
_atom_site_aniso_U_33
_atom_site_aniso_U_23
_atom_site_aniso_U_13
_atom_site_aniso_U_12
Na1 0.0372(10) 0.0525(12) 0.0407(11) 0.0042(9) 0.0012(9) 0.0009(9)
Cu1 0.0171(2) 0.0357(3) 0.0209(3) -0.0040(2) 0.00054(19) 0.0015(2)
La1 0.01634(12) 0.02611(14) 0.01691(13) -0.00105(9) 0.00031(8) 0.00172(9)
C1 0.021(2) 0.029(2) 0.026(2) 0.0055(18) -0.0025(17) -0.0014(17)
C2 0.0204(19) 0.028(2) 0.018(2) 0.0014(16) 0.0007(16) 0.0007(16)
C3 0.0208(19) 0.033(2) 0.019(2) -0.0010(17) -0.0015(16) -0.0005(17)
C4 0.0218(19) 0.022(2) 0.020(2) 0.0016(15) 0.0008(16) 0.0031(15)
C5 0.0205(19) 0.019(2) 0.024(2) -0.0005(16) 0.0011(16) 0.0018(15)
N1 0.0156(15) 0.035(2) 0.0183(18) 0.0001(14) 0.0019(13) 0.0024(14)
N2 0.0155(15) 0.0315(19) 0.0205(18) 0.0006(14) 0.0008(13) 0.0004(14)
O1 0.0143(13) 0.0386(17) 0.0245(16) -0.0013(12) 0.0000(11) 0.0028(12)
O2 0.0251(16) 0.058(2) 0.0283(18) -0.0069(15) -0.0039(13) -0.0012(14)
O3 0.0201(14) 0.0436(18) 0.0196(15) -0.0033(12) -0.0007(11) 0.0069(12)
O4 0.0242(14) 0.0392(18) 0.0198(15) -0.0017(12) 0.0026(12) 0.0048(12)
C6 0.025(2) 0.028(2) 0.026(2) 0.0019(17) 0.0046(18) 0.0015(17)
C7 0.0209(19) 0.027(2) 0.020(2) -0.0006(16) 0.0050(16) 0.0012(16)
C8 0.026(2) 0.028(2) 0.021(2) -0.0043(16) 0.0035(17) 0.0014(17)
C9 0.0225(19) 0.026(2) 0.018(2) -0.0039(16) 0.0006(16) 0.0010(16)
C10 0.022(2) 0.025(2) 0.025(2) -0.0030(17) -0.0010(17) -0.0008(16)
N3 0.0163(15) 0.0300(19) 0.0235(18) -0.0066(14) 0.0001(13) 0.0005(14)
N4 0.0160(15) 0.0287(19) 0.0228(18) -0.0017(14) -0.0012(13) 0.0014(14)
O5 0.0182(13) 0.0403(18) 0.0301(17) -0.0083(13) 0.0000(12) 0.0027(12)
O6 0.0288(15) 0.048(2) 0.0277(17) -0.0001(14) 0.0097(13) 0.0098(14)
O7 0.0220(14) 0.0355(17) 0.0260(16) -0.0075(13) -0.0011(12) 0.0023(12)
O8 0.0270(15) 0.049(2) 0.0245(16) -0.0132(14) -0.0048(12) 0.0033(14)
O9 0.0338(16) 0.0347(18) 0.0324(18) 0.0026(13) 0.0006(14) -0.0052(13)
O10 0.0348(16) 0.0332(17) 0.0365(19) 0.0045(14) -0.0035(14) -0.0042(13)
O11 0.0453(19) 0.040(2) 0.043(2) -0.0041(15) -0.0089(16) 0.0114(15)
O12 0.0201(14) 0.0410(19) 0.0411(19) -0.0095(14) -0.0004(13) 0.0035(13)
O13 0.0288(15) 0.0323(17) 0.0317(17) 0.0013(13) -0.0029(13) 0.0043(13)
O14 0.0315(17) 0.047(2) 0.052(2) 0.0053(17) 0.0056(15) -0.0021(15)
O15 0.0291(17) 0.061(2) 0.060(2) 0.0060(18) -0.0029(16) 0.0010(16)
O16 0.0368(18) 0.044(2) 0.051(2) -0.0001(16) -0.0074(16) 0.0048(15)
O17 0.057(4) 0.057(3) 0.039(3) 0.008(2) 0.008(3) 0.004(3)
O17' 0.057(4) 0.057(3) 0.039(3) 0.008(2) 0.008(3) 0.004(3)
O18 0.059(2) 0.0379(19) 0.0302(18) 0.0008(14) 0.0063(16) 0.0134(16)
O19 0.042(3) 0.080(4) 0.071(4) 0.000 0.008(3) 0.000

loop_
_atom_type_symbol
_atom_type_description
_atom_type_scat_dispersion_real
_atom_type_scat_dispersion_imag
_atom_type_scat_source
C C 0.0033 0.0016 'International Tables Vol C Tables 4.2.6.8 and 6.1.1.4'
H H 0.0000 0.0000 'International Tables Vol C Tables 4.2.6.8 and 6.1.1.4'
N N 0.0061 0.0033 'International Tables Vol C Tables 4.2.6.8 and 6.1.1.4'
O O 0.0106 0.0060 'International Tables Vol C Tables 4.2.6.8 and 6.1.1.4'
Cu Cu 0.3201 1.2651 'International Tables Vol C Tables 4.2.6.8 and 6.1.1.4'
La La -0.2871 2.4523 'International Tables Vol C Tables 4.2.6.8 and 6.1.1.4'
Na Na 0.0362 0.0249 'International Tables Vol C Tables 4.2.6.8 and 6.1.1.4'

loop_
_geom_angle_atom_site_label_1
_geom_angle_atom_site_label_2
_geom_angle_atom_site_label_3
_geom_angle
_geom_angle_site_symmetry_1
_geom_angle_site_symmetry_3
_geom_angle_publ_flag
O14 Na1 O17' 90.5(3) . . ?
O14 Na1 O15 104.79(13) . . ?
O17' Na1 O15 88.1(3) . . ?
O14 Na1 O15 169.91(13) . 2_656 ?
O17' Na1 O15 90.3(3) . 2_656 ?
O15 Na1 O15 85.29(13) . 2_656 ?
O14 Na1 O14 86.29(12) . 5_656 ?
O17' Na1 O14 92.4(3) . 5_656 ?
O15 Na1 O14 168.90(14) . 5_656 ?
O15 Na1 O14 83.62(12) 2_656 5_656 ?
O14 Na1 O16 89.68(14) . . ?
O17' Na1 O16 179.6(4) . . ?
O15 Na1 O16 91.51(12) . . ?
O15 Na1 O16 89.63(13) 2_656 . ?
O14 Na1 O16 87.95(12) 5_656 . ?
O14 Na1 O17 82.83(16) . . ?
O17' Na1 O17 20.7(3) . . ?
O15 Na1 O17 71.79(16) . . ?
O15 Na1 O17 101.07(17) 2_656 . ?
O14 Na1 O17 110.87(17) 5_656 . ?
O16 Na1 O17 159.11(17) . . ?
O14 Na1 Na1 43.88(8) . 5_656 ?
O17' Na1 Na1 92.0(3) . 5_656 ?
O15 Na1 Na1 148.67(13) . 5_656 ?
O15 Na1 Na1 126.03(12) 2_656 5_656 ?
O14 Na1 Na1 42.41(9) 5_656 5_656 ?
O16 Na1 Na1 88.36(11) . 5_656 ?
O17 Na1 Na1 99.39(15) . 5_656 ?
O14 Na1 Na1 146.32(12) . 2_656 ?
O17' Na1 Na1 97.9(3) . 2_656 ?
O15 Na1 Na1 43.50(9) . 2_656 ?
O15 Na1 Na1 43.31(9) 2_656 2_656 ?
O14 Na1 Na1 125.56(12) 5_656 2_656 ?
O16 Na1 Na1 81.77(9) . 2_656 ?
O17 Na1 Na1 93.70(13) . 2_656 ?
Na1 Na1 Na1 165.11(10) 5_656 2_656 ?
N3 Cu1 N1 98.32(13) . . ?
N3 Cu1 O5 82.42(12) . . ?
N1 Cu1 O5 171.13(14) . . ?
N3 Cu1 O1 173.57(13) . . ?
N1 Cu1 O1 82.24(12) . . ?
O5 Cu1 O1 96.04(11) . . ?
N3 Cu1 O9 91.60(12) . . ?
N1 Cu1 O9 94.50(13) . . ?
O5 Cu1 O9 94.32(12) . . ?
O1 Cu1 O9 94.75(11) . . ?
O12 La1 O7 69.78(9) . . ?
O12 La1 O13 75.70(9) . . ?
O7 La1 O13 70.03(9) . . ?
O12 La1 O10 138.86(10) . . ?
O7 La1 O10 127.44(9) . . ?
O13 La1 O10 142.43(9) . . ?
O12 La1 O11 72.02(10) . . ?
O7 La1 O11 125.97(9) . . ?
O13 La1 O11 132.96(10) . . ?
O10 La1 O11 68.50(10) . . ?
O12 La1 O4 85.15(9) . 6_566 ?
O7 La1 O4 66.46(9) . 6_566 ?
O13 La1 O4 136.24(9) . 6_566 ?
O10 La1 O4 73.28(9) . 6_566 ?
O11 La1 O4 73.66(10) . 6_566 ?
O12 La1 O3 79.40(9) . . ?
O7 La1 O3 135.34(9) . . ?
O13 La1 O3 71.59(9) . . ?
O10 La1 O3 97.04(9) . . ?
O11 La1 O3 69.58(9) . . ?
O4 La1 O3 142.95(9) 6_566 . ?
O12 La1 N4 130.53(10) . . ?
O7 La1 N4 61.64(9) . . ?
O13 La1 N4 79.63(10) . . ?
O10 La1 N4 82.35(10) . . ?
O11 La1 N4 147.17(11) . . ?
O4 La1 N4 84.01(9) 6_566 . ?
O3 La1 N4 131.05(9) . . ?
O12 La1 N2 137.00(10) . . ?
O7 La1 N2 127.01(9) . . ?
O13 La1 N2 75.57(9) . . ?
O10 La1 N2 67.80(10) . . ?
O11 La1 N2 106.99(10) . . ?
O4 La1 N2 137.02(9) 6_566 . ?
O3 La1 N2 61.48(9) . . ?
N4 La1 N2 73.62(10) . . ?
O2 C1 O1 124.3(4) . . ?
O2 C1 C2 121.1(4) . . ?
O1 C1 C2 114.6(3) . . ?
N1 C2 C3 109.1(3) . . ?
N1 C2 C1 115.3(3) . . ?
C3 C2 C1 135.7(4) . . ?
C2 C3 C4 104.0(3) . . ?
C2 C3 H3 128.0 . . ?
C4 C3 H3 128.0 . . ?
N2 C4 C3 110.7(3) . . ?
N2 C4 C5 118.7(3) . . ?
C3 C4 C5 130.6(4) . . ?
O4 C5 O3 124.3(3) . . ?
O4 C5 C4 120.0(3) . . ?
O3 C5 C4 115.7(3) . . ?
N2 N1 C2 109.8(3) . . ?
N2 N1 Cu1 136.1(3) . . ?
C2 N1 Cu1 113.8(2) . . ?
N1 N2 C4 106.4(3) . . ?
N1 N2 La1 132.3(2) . . ?
C4 N2 La1 117.0(2) . . ?
C1 O1 Cu1 113.7(2) . . ?
C5 O3 La1 123.8(2) . . ?
C5 O4 La1 149.5(3) . 6_565 ?
O6 C6 O5 123.6(4) . . ?
O6 C6 C7 122.1(4) . . ?
O5 C6 C7 114.3(4) . . ?
N3 C7 C8 109.4(3) . . ?
N3 C7 C6 114.0(3) . . ?
C8 C7 C6 136.6(4) . . ?
C9 C8 C7 103.4(3) . . ?
C9 C8 H8 128.4 . . ?
C7 C8 H8 128.2 . . ?
N4 C9 C8 111.1(3) . . ?
N4 C9 C10 115.8(3) . . ?
C8 C9 C10 133.1(4) . . ?
O8 C10 O7 123.3(4) . . ?
O8 C10 C9 120.0(4) . . ?
O7 C10 C9 116.7(3) . . ?
C7 N3 N4 109.8(3) . . ?
C7 N3 Cu1 114.6(2) . . ?
N4 N3 Cu1 135.5(3) . . ?
N3 N4 C9 106.4(3) . . ?
N3 N4 La1 133.2(2) . . ?
C9 N4 La1 118.0(2) . . ?
C6 O5 Cu1 114.6(2) . . ?
C10 O7 La1 123.6(2) . . ?
Cu1 O9 H9A 110.3 . . ?
Cu1 O9 H9B 112.0 . . ?
H9A O9 H9B 102.5 . . ?
La1 O10 H10A 121.2 . . ?
La1 O10 H10B 111.3 . . ?
H10A O10 H10B 117.4 . . ?
La1 O11 H11A 116.1 . . ?
La1 O11 H11B 107.2 . . ?
H11A O11 H11B 100.1 . . ?
La1 O12 H12B 117.1 . . ?
La1 O12 H12A 113.3 . . ?
H12B O12 H12A 114.3 . . ?
La1 O13 H13A 94.8 . . ?
La1 O13 H13B 114.3 . . ?
H13A O13 H13B 94.7 . . ?
Na1 O14 Na1 93.71(12) . 5_656 ?
Na1 O14 H14A 127.1 . . ?
Na1 O14 H14A 101.8 5_656 . ?
Na1 O14 H14B 123.8 . . ?
Na1 O14 H14B 112.2 5_656 . ?
H14A O14 H14B 96.3 . . ?
Na1 O15 Na1 93.19(13) . 2_656 ?
Na1 O15 H15A 111.3 . . ?
Na1 O15 H15A 127.0 2_656 . ?
Na1 O15 H15B 110.6 . . ?
Na1 O15 H15B 117.8 2_656 . ?
H15A O15 H15B 97.1 . . ?
Na1 O16 H16A 104.5 . . ?
Na1 O16 H16B 107.2 . . ?
H16A O16 H16B 95.6 . . ?
Na1 O17 H17A 110.2 . . ?
Na1 O17 H17B 119.0 . . ?
H17A O17 H17B 107.0 . . ?
Na1 O17 H17C 95.9 . . ?
H17A O17 H17C 152.6 . . ?
H17B O17 H17C 65.0 . . ?
Na1 O17 H17D 98.6 . . ?
H17A O17 H17D 58.8 . . ?
H17B O17 H17D 142.2 . . ?
H17C O17 H17D 110.2 . . ?
Na1 O17' H17C 109.3 . . ?
Na1 O17' H17D 109.2 . . ?
H17C O17' H17D 109.5 . . ?
H18A O18 H18B 110.5 . . ?
H19A O19 H19B 128.7 . . ?

loop_
_geom_bond_atom_site_label_1
_geom_bond_atom_site_label_2
_geom_bond_distance
_geom_bond_site_symmetry_2
_geom_bond_publ_flag
Na1 O14 2.353(4) . ?
Na1 O17' 2.401(12) . ?
Na1 O15 2.403(4) . ?
Na1 O15 2.412(4) 2_656 ?
Na1 O14 2.418(4) 5_656 ?
Na1 O16 2.454(4) . ?
Na1 O17 2.584(6) . ?
Na1 Na1 3.481(4) 5_656 ?
Na1 Na1 3.498(4) 2_656 ?
Cu1 N3 1.920(3) . ?
Cu1 N1 1.928(3) . ?
Cu1 O5 1.975(3) . ?
Cu1 O1 2.001(3) . ?
Cu1 O9 2.344(3) . ?
La1 O12 2.487(3) . ?
La1 O7 2.553(3) . ?
La1 O13 2.581(3) . ?
La1 O10 2.583(3) . ?
La1 O11 2.584(3) . ?
La1 O4 2.595(3) 6_566 ?
La1 O3 2.612(3) . ?
La1 N4 2.615(3) . ?
La1 N2 2.649(3) . ?
C1 O2 1.239(5) . ?
C1 O1 1.299(5) . ?
C1 C2 1.468(5) . ?
C2 N1 1.348(5) . ?
C2 C3 1.374(5) . ?
C3 C4 1.381(5) . ?
C3 H3 0.9301 . ?
C4 N2 1.351(5) . ?
C4 C5 1.481(5) . ?
C5 O4 1.251(5) . ?
C5 O3 1.276(4) . ?
N1 N2 1.332(4) . ?
O4 La1 2.595(3) 6_565 ?
C6 O6 1.234(5) . ?
C6 O5 1.290(5) . ?
C6 C7 1.490(5) . ?
C7 N3 1.339(5) . ?
C7 C8 1.391(5) . ?
C8 C9 1.381(5) . ?
C8 H8 0.9301 . ?
C9 N4 1.353(5) . ?
C9 C10 1.492(5) . ?
C10 O8 1.252(5) . ?
C10 O7 1.255(5) . ?
N3 N4 1.341(4) . ?
O9 H9A 0.9368 . ?
O9 H9B 0.9280 . ?
O10 H10A 0.9254 . ?
O10 H10B 0.9254 . ?
O11 H11A 0.9597 . ?
O11 H11B 0.9554 . ?
O12 H12B 0.9374 . ?
O12 H12A 0.9197 . ?
O13 H13A 0.9619 . ?
O13 H13B 0.9588 . ?
O14 Na1 2.418(4) 5_656 ?
O14 H14A 0.9591 . ?
O14 H14B 0.9589 . ?
O15 Na1 2.412(4) 2_656 ?
O15 H15A 0.9590 . ?
O15 H15B 0.9593 . ?
O16 H16A 0.9495 . ?
O16 H16B 0.9536 . ?
O17 H17A 0.9435 . ?
O17 H17B 0.9559 . ?
O17 H17C 1.0010 . ?
O17 H17D 0.9089 . ?
O17' H17C 0.9600 . ?
O17' H17D 0.9600 . ?
O18 H18A 0.9597 . ?
O18 H18B 0.9594 . ?
O19 H19A 0.9629 . ?
O19 H19B 0.9697 . ?

loop_
_geom_hbond_atom_site_label_D
_geom_hbond_atom_site_label_H
_geom_hbond_atom_site_label_A
_geom_hbond_distance_DH
_geom_hbond_distance_HA
_geom_hbond_distance_DA
_geom_hbond_angle_DHA
_geom_hbond_site_symmetry_A
O9 H9A O18 0.94 2.05 2.695(4) 124.4 6_565
O9 H9B O2 0.93 2.32 2.911(4) 121.3 6_566
O10 H10A O6 0.93 2.12 2.875(4) 137.8 4_546
O10 H10B O9 0.93 2.26 2.865(4) 122.2 .
O11 H11A O19 0.96 2.28 3.008(3) 132.0 .
O11 H11B O6 0.96 2.53 3.475(4) 167.8 4_546
O12 H12B O3 0.94 1.82 2.690(4) 152.8 5_666
O12 H12A O8 0.92 2.58 3.320(4) 138.1 2_656
O13 H13A O7 0.96 2.32 2.946(4) 122.3 .
O13 H13B O1 0.96 1.80 2.744(4) 168.1 7_566
O14 H14A O18 0.96 1.85 2.772(5) 160.9 8
O14 H14B O1 0.96 1.99 2.924(4) 165.1 3_545
O15 H15A O5 0.96 2.48 3.303(4) 143.8 3_545
O15 H15B O2 0.96 1.84 2.773(4) 162.7 8_556
O16 H16A O7 0.95 2.57 3.278(4) 131.8 2_646
O16 H16B O8 0.95 2.30 2.908(4) 121.0 2_646
O17 H17B O13 0.96 2.02 2.773(6) 133.9 5_666
O17 H17A O19 0.94 2.32 2.833(7) 113.8 .
O18 H18A O8 0.96 1.68 2.632(4) 173.1 7_567
O18 H18B O6 0.96 1.77 2.704(4) 165.4 .
O19 H19A O4 0.96 1.95 2.909(4) 173.0 6_566
O19 H19B O4 0.97 1.96 2.909(4) 165.5 5_666
